data_2217880
loop_
_publ_author_name
'Nawazish Ali, Syed'
'Begum, Sabira'
'Winnik, Mitchell A.'
'Lough, Alan J.'

_publ_section_title
;
 Bis(4-nitrophenyl) 1,3-phenylenedimethylene dicarbonate
;
_journal_coeditor_code CF2186
_journal_issue 4
_journal_name_full 'Acta Crystallographica Section E'
_journal_page_first o692
_journal_paper_doi 10.1107/S1600536808006132
_journal_volume 64
_journal_year 2008
_chemical_formula_iupac 'C22 H16 N2 O10'
_chemical_formula_moiety 'C22 H16 N2 O10'
_chemical_formula_sum 'C22 H16 N2 O10'
_chemical_formula_weight 468.37
_chemical_name_systematic
;
Bis(4-nitrophenyl) 1,3-phenylenedimethylene dicarbonate
;
_space_group_IT_number 2
_symmetry_cell_setting triclinic
_symmetry_space_group_name_Hall '-P 1'
_symmetry_space_group_name_H-M 'P -1'
_atom_sites_solution_hydrogens geom
_atom_sites_solution_primary direct
_atom_sites_solution_secondary difmap
_cell_angle_alpha 94.094(2)
_cell_angle_beta 107.134(3)
_cell_angle_gamma 105.674(3)
_cell_formula_units_Z 2
_cell_length_a 8.5956(4)
_cell_length_b 9.2367(5)
_cell_length_c 14.1550(8)
_cell_measurement_reflns_used 10107
_cell_measurement_temperature 150.0(10)
_cell_measurement_theta_max 27.5
_cell_measurement_theta_min 2.6
_cell_volume 1020.01(10)
_computing_cell_refinement 'DENZO--SMN (Otwinowski & Minor, 1997)'
_computing_data_collection 'COLLECT (Nonius, 2002)'
_computing_data_reduction 'DENZO--SMN (Otwinowski & Minor, 1997)'
_computing_molecular_graphics 'SHELXTL (Sheldrick, 2008)'
_computing_publication_material 'SHELXTL (Sheldrick, 2008)'
_computing_structure_refinement 'SHELXTL (Sheldrick, 2008)'
_computing_structure_solution 'SIR92 (Altomare <i>et al.</i>,  1994)'
_diffrn_ambient_temperature 150(2)
_diffrn_detector_area_resol_mean 9
_diffrn_measured_fraction_theta_full 0.994
_diffrn_measured_fraction_theta_max 0.979
_diffrn_measurement_device_type 'Bruker--Nonius KappaCCD'
_diffrn_measurement_method '\f scans and \w scans with \k offsets'
_diffrn_radiation_monochromator graphite
_diffrn_radiation_source 'fine-focus sealed tube'
_diffrn_radiation_type MoK\a
_diffrn_radiation_wavelength 0.71073
_diffrn_reflns_av_R_equivalents 0.0544
_diffrn_reflns_av_sigmaI/netI 0.0625
_diffrn_reflns_limit_h_max 10
_diffrn_reflns_limit_h_min -11
_diffrn_reflns_limit_k_max 11
_diffrn_reflns_limit_k_min -11
_diffrn_reflns_limit_l_max 18
_diffrn_reflns_limit_l_min -18
_diffrn_reflns_number 10107
_diffrn_reflns_theta_full 27.48
_diffrn_reflns_theta_max 27.48
_diffrn_reflns_theta_min 2.55
_diffrn_standards_number 0
_exptl_absorpt_coefficient_mu 0.123
_exptl_absorpt_correction_T_max 0.980
_exptl_absorpt_correction_T_min 0.808
_exptl_absorpt_correction_type multi-scan
_exptl_absorpt_process_details
;
(SORTAV; Blessing, 1995)
;
_exptl_crystal_colour colourless
_exptl_crystal_density_diffrn 1.525
_exptl_crystal_density_method 'not measured'
_exptl_crystal_description block
_exptl_crystal_F_000 484
_exptl_crystal_size_max 0.34
_exptl_crystal_size_mid 0.20
_exptl_crystal_size_min 0.20
_refine_diff_density_max 0.298
_refine_diff_density_min -0.263
_refine_ls_extinction_coef 0.021(4)
_refine_ls_extinction_expression Fc^*^=kFc[1+0.001xFc^2^\l^3^/sin(2\q)]^-1/4^
_refine_ls_extinction_method 'SHELXTL (Sheldrick, 2008)'
_refine_ls_goodness_of_fit_ref 1.149
_refine_ls_hydrogen_treatment constr
_refine_ls_matrix_type full
_refine_ls_number_parameters 308
_refine_ls_number_reflns 4580
_refine_ls_number_restraints 0
_refine_ls_restrained_S_all 1.149
_refine_ls_R_factor_all 0.0968
_refine_ls_R_factor_gt 0.0640
_refine_ls_shift/su_max 0.000
_refine_ls_shift/su_mean 0.000
_refine_ls_structure_factor_coef Fsqd
_refine_ls_weighting_details 'calc w=1/[\s^2^(Fo^2^)+(0.035P)^2^+1.3721P] where P=(Fo^2^+2Fc^2^)/3'
_refine_ls_weighting_scheme calc
_refine_ls_wR_factor_gt 0.1529
_refine_ls_wR_factor_ref 0.1662
_reflns_number_gt 3182
_reflns_number_total 4580
_reflns_threshold_expression I>2\s(I)
_cod_data_source_file cf2186.cif
_cod_data_source_block I
_cod_depositor_comments
;
The following automatic conversions were performed:
'_symmetry_cell_setting' value 'Triclinic' changed to 'triclinic'
according to '/home/saulius/struct/CIF-dictionaries/cif_core.dic'
dictionary named 'cif_core.dic' version 2.4.1 from 2010-06-29.

Automatic conversion script
Id: cif_fix_enum 1527 2010-12-29 10:47:43Z saulius 

The following automatic conversions were performed:

'_symmetry_cell_setting' value 'Triclinic' changed to 'triclinic'
according to /home/saulius/struct/CIF-dictionaries/cif_core.dic
dictionary named 'cif_core.dic' version 2.4.1 from 2010-06-29.

Automatic conversion script
Id: cif_fix_values 1715 2011-07-08 13:25:40Z adriana 
;
_cod_original_cell_volume 1020.00(10)
_cod_database_code 2217880
_cod_database_fobs_code 2217880

loop_
_symmetry_equiv_pos_as_xyz
'x, y, z'
'-x, -y, -z'

loop_
_atom_site_type_symbol
_atom_site_label
_atom_site_fract_x
_atom_site_fract_y
_atom_site_fract_z
_atom_site_U_iso_or_equiv
_atom_site_adp_type
_atom_site_calc_flag
_atom_site_refinement_flags
_atom_site_occupancy
O O1 0.8872(3) 0.1353(2) 0.51451(16) 0.0340(5) Uani d . 1
O O2 0.6463(3) 0.2045(3) 0.48906(18) 0.0406(6) Uani d . 1
O O3 0.8682(3) 0.3232(2) 0.43660(16) 0.0339(5) Uani d . 1
O O4 0.5734(3) 0.8621(3) 0.32218(18) 0.0493(7) Uani d . 1
O O5 0.5700(3) 0.7631(3) 0.17823(17) 0.0453(6) Uani d . 1
O O6 0.7702(3) 0.1855(2) 0.94414(15) 0.0321(5) Uani d . 1
O O7 0.7572(3) 0.4000(2) 1.02591(16) 0.0346(5) Uani d . 1
O O8 0.6017(3) 0.1596(2) 1.03074(15) 0.0304(5) Uani d . 1
O O9 0.1915(5) 0.4431(4) 1.2504(3) 0.0781(10) Uani d . 1
O O10 0.2930(3) 0.3121(3) 1.35819(18) 0.0490(7) Uani d . 1
N N1 0.6000(3) 0.7673(3) 0.26870(19) 0.0343(6) Uani d . 1
N N2 0.2722(4) 0.3547(3) 1.2770(2) 0.0413(7) Uani d . 1
C C1 0.8609(4) 0.1437(3) 0.7314(2) 0.0289(6) Uani d . 1
H H1A 0.7826 0.1949 0.6996 0.035 Uiso calc R 1
C C2 0.9034(4) 0.0426(3) 0.6733(2) 0.0269(6) Uani d . 1
C C3 1.0188(4) -0.0314(4) 0.7203(2) 0.0326(7) Uani d . 1
H H3A 1.0505 -0.0993 0.6814 0.039 Uiso calc R 1
C C4 1.0875(4) -0.0059(4) 0.8237(2) 0.0388(8) Uani d . 1
H H4A 1.1658 -0.0571 0.8556 0.047 Uiso calc R 1
C C5 1.0431(4) 0.0932(4) 0.8811(2) 0.0363(7) Uani d . 1
H H5A 1.0893 0.1082 0.9521 0.044 Uiso calc R 1
C C6 0.9314(4) 0.1712(3) 0.8356(2) 0.0313(7) Uani d . 1
C C7 0.8208(4) 0.0058(3) 0.5615(2) 0.0333(7) Uani d . 1
H H7A 0.8443 -0.0854 0.5354 0.040 Uiso calc R 1
H H7B 0.6954 -0.0173 0.5444 0.040 Uiso calc R 1
C C8 0.7845(4) 0.2182(3) 0.4820(2) 0.0300(6) Uani d . 1
C C9 0.7965(4) 0.4351(3) 0.3983(2) 0.0288(6) Uani d . 1
C C10 0.7170(4) 0.5092(3) 0.4481(2) 0.0311(7) Uani d . 1
H H10A 0.7052 0.4839 0.5100 0.037 Uiso calc R 1
C C11 0.6548(4) 0.6215(3) 0.4058(2) 0.0314(7) Uani d . 1
H H11A 0.6008 0.6758 0.4387 0.038 Uiso calc R 1
C C12 0.6728(4) 0.6530(3) 0.3153(2) 0.0287(6) Uani d . 1
C C13 0.7562(4) 0.5817(4) 0.2664(2) 0.0320(7) Uani d . 1
H H13A 0.7691 0.6080 0.2049 0.038 Uiso calc R 1
C C14 0.8204(4) 0.4712(3) 0.3092(2) 0.0310(7) Uani d . 1
H H14A 0.8799 0.4208 0.2781 0.037 Uiso calc R 1
C C15 0.8850(4) 0.2793(4) 0.8979(3) 0.0382(8) Uani d . 1
H H15A 0.9887 0.3477 0.9501 0.046 Uiso calc R 1
H H15B 0.8267 0.3424 0.8556 0.046 Uiso calc R 1
C C16 0.7147(4) 0.2644(3) 1.0016(2) 0.0269(6) Uani d . 1
C C17 0.5156(4) 0.2113(3) 1.0894(2) 0.0261(6) Uani d . 1
C C18 0.5105(4) 0.1426(3) 1.1723(2) 0.0284(6) Uani d . 1
H H18A 0.5621 0.0642 1.1865 0.034 Uiso calc R 1
C C19 0.4293(4) 0.1892(3) 1.2346(2) 0.0295(6) Uani d . 1
H H19A 0.4271 0.1461 1.2933 0.035 Uiso calc R 1
C C20 0.3518(4) 0.2999(3) 1.2088(2) 0.0294(6) Uani d . 1
C C21 0.3483(4) 0.3636(3) 1.1233(2) 0.0312(7) Uani d . 1
H H21A 0.2898 0.4368 1.1067 0.037 Uiso calc R 1
C C22 0.4322(4) 0.3182(3) 1.0620(2) 0.0279(6) Uani d . 1
H H22A 0.4323 0.3597 1.0025 0.033 Uiso calc R 1

loop_
_atom_site_aniso_label
_atom_site_aniso_U_11
_atom_site_aniso_U_22
_atom_site_aniso_U_33
_atom_site_aniso_U_12
_atom_site_aniso_U_13
_atom_site_aniso_U_23
O1 0.0368(12) 0.0373(12) 0.0328(11) 0.0141(10) 0.0145(10) 0.0116(9)
O2 0.0349(13) 0.0401(13) 0.0535(15) 0.0122(10) 0.0215(11) 0.0171(11)
O3 0.0352(12) 0.0365(12) 0.0347(12) 0.0114(10) 0.0163(10) 0.0116(10)
O4 0.0688(18) 0.0461(15) 0.0451(14) 0.0304(14) 0.0230(13) 0.0126(12)
O5 0.0525(15) 0.0504(15) 0.0315(12) 0.0159(12) 0.0094(11) 0.0155(11)
O6 0.0388(12) 0.0276(11) 0.0331(11) 0.0059(9) 0.0210(10) 0.0018(9)
O7 0.0409(12) 0.0249(12) 0.0371(12) 0.0039(9) 0.0185(10) 0.0001(9)
O8 0.0381(12) 0.0240(11) 0.0351(11) 0.0082(9) 0.0217(10) 0.0060(9)
O9 0.110(3) 0.081(2) 0.102(3) 0.070(2) 0.078(2) 0.0417(19)
O10 0.0583(16) 0.0476(15) 0.0417(14) 0.0040(12) 0.0308(13) -0.0023(11)
N1 0.0335(14) 0.0357(15) 0.0321(14) 0.0068(12) 0.0105(12) 0.0111(12)
N2 0.0466(17) 0.0318(15) 0.0512(18) 0.0068(13) 0.0302(15) 0.0010(13)
C1 0.0275(15) 0.0283(15) 0.0332(16) 0.0083(12) 0.0135(13) 0.0064(13)
C2 0.0259(15) 0.0261(15) 0.0294(15) 0.0060(12) 0.0114(12) 0.0056(12)
C3 0.0328(16) 0.0361(17) 0.0366(17) 0.0152(14) 0.0180(14) 0.0077(14)
C4 0.0333(17) 0.050(2) 0.0390(18) 0.0189(16) 0.0137(15) 0.0152(16)
C5 0.0319(16) 0.047(2) 0.0261(15) 0.0045(15) 0.0105(13) 0.0049(14)
C6 0.0306(16) 0.0287(16) 0.0349(16) 0.0022(13) 0.0182(14) 0.0026(13)
C7 0.0425(18) 0.0285(16) 0.0299(16) 0.0112(14) 0.0127(14) 0.0058(13)
C8 0.0357(17) 0.0294(16) 0.0235(14) 0.0092(13) 0.0087(13) 0.0034(12)
C9 0.0308(15) 0.0265(15) 0.0260(14) 0.0053(12) 0.0076(12) 0.0051(12)
C10 0.0377(17) 0.0299(16) 0.0229(14) 0.0059(13) 0.0103(13) 0.0022(12)
C11 0.0341(16) 0.0290(16) 0.0280(15) 0.0048(13) 0.0106(13) 0.0017(12)
C12 0.0284(15) 0.0261(15) 0.0265(15) 0.0031(12) 0.0059(12) 0.0051(12)
C13 0.0312(16) 0.0350(17) 0.0256(15) 0.0014(13) 0.0108(13) 0.0068(13)
C14 0.0279(15) 0.0330(17) 0.0302(15) 0.0047(13) 0.0113(13) 0.0041(13)
C15 0.0449(19) 0.0300(17) 0.0402(18) 0.0003(14) 0.0262(16) 0.0001(14)
C16 0.0280(15) 0.0261(16) 0.0242(14) 0.0051(12) 0.0085(12) 0.0025(12)
C17 0.0284(15) 0.0236(14) 0.0251(14) 0.0046(12) 0.0112(12) -0.0005(11)
C18 0.0316(16) 0.0245(15) 0.0301(15) 0.0077(12) 0.0118(13) 0.0067(12)
C19 0.0314(16) 0.0290(16) 0.0276(15) 0.0038(13) 0.0132(13) 0.0067(12)
C20 0.0299(15) 0.0250(15) 0.0330(16) 0.0028(12) 0.0164(13) -0.0021(12)
C21 0.0288(15) 0.0277(16) 0.0362(17) 0.0088(13) 0.0097(13) 0.0032(13)
C22 0.0300(15) 0.0277(15) 0.0229(14) 0.0067(12) 0.0063(12) 0.0037(12)

loop_
_atom_type_symbol
_atom_type_description
_atom_type_scat_dispersion_real
_atom_type_scat_dispersion_imag
_atom_type_scat_source
C C 0.0033 0.0016 'International Tables Vol C Tables 4.2.6.8 and 6.1.1.4'
H H 0.0000 0.0000 'International Tables Vol C Tables 4.2.6.8 and 6.1.1.4'
N N 0.0061 0.0033 'International Tables Vol C Tables 4.2.6.8 and 6.1.1.4'
O O 0.0106 0.0060 'International Tables Vol C Tables 4.2.6.8 and 6.1.1.4'

loop_
_geom_angle_atom_site_label_1
_geom_angle_atom_site_label_2
_geom_angle_atom_site_label_3
_geom_angle
C8 O1 C7 116.3(2)
C8 O3 C9 119.8(2)
C16 O6 C15 114.3(2)
C16 O8 C17 118.4(2)
O5 N1 O4 123.6(3)
O5 N1 C12 117.9(3)
O4 N1 C12 118.5(2)
O9 N2 O10 123.2(3)
O9 N2 C20 118.2(3)
O10 N2 C20 118.6(3)
C2 C1 C6 121.0(3)
C2 C1 H1A 119.5
C6 C1 H1A 119.5
C1 C2 C3 119.2(3)
C1 C2 C7 121.4(3)
C3 C2 C7 119.3(3)
C4 C3 C2 119.9(3)
C4 C3 H3A 120.0
C2 C3 H3A 120.0
C5 C4 C3 120.6(3)
C5 C4 H4A 119.7
C3 C4 H4A 119.7
C4 C5 C6 120.4(3)
C4 C5 H5A 119.8
C6 C5 H5A 119.8
C5 C6 C1 118.8(3)
C5 C6 C15 120.2(3)
C1 C6 C15 120.9(3)
O1 C7 C2 110.4(2)
O1 C7 H7A 109.6
C2 C7 H7A 109.6
O1 C7 H7B 109.6
C2 C7 H7B 109.6
H7A C7 H7B 108.1
O2 C8 O1 128.1(3)
O2 C8 O3 126.4(3)
O1 C8 O3 105.5(2)
C10 C9 C14 122.6(3)
C10 C9 O3 122.7(3)
C14 C9 O3 114.6(3)
C9 C10 C11 118.5(3)
C9 C10 H10A 120.7
C11 C10 H10A 120.7
C12 C11 C10 118.7(3)
C12 C11 H11A 120.7
C10 C11 H11A 120.7
C11 C12 C13 122.9(3)
C11 C12 N1 118.5(3)
C13 C12 N1 118.6(3)
C12 C13 C14 118.4(3)
C12 C13 H13A 120.8
C14 C13 H13A 120.8
C13 C14 C9 118.8(3)
C13 C14 H14A 120.6
C9 C14 H14A 120.6
O6 C15 C6 106.4(2)
O6 C15 H15A 110.4
C6 C15 H15A 110.4
O6 C15 H15B 110.4
C6 C15 H15B 110.4
H15A C15 H15B 108.6
O7 C16 O6 128.0(3)
O7 C16 O8 126.2(3)
O6 C16 O8 105.7(2)
C18 C17 C22 122.3(3)
C18 C17 O8 116.0(2)
C22 C17 O8 121.6(2)
C17 C18 C19 119.2(3)
C17 C18 H18A 120.4
C19 C18 H18A 120.4
C20 C19 C18 118.0(3)
C20 C19 H19A 121.0
C18 C19 H19A 121.0
C21 C20 C19 123.2(3)
C21 C20 N2 118.6(3)
C19 C20 N2 118.2(3)
C20 C21 C22 118.5(3)
C20 C21 H21A 120.8
C22 C21 H21A 120.8
C17 C22 C21 118.6(3)
C17 C22 H22A 120.7
C21 C22 H22A 120.7

loop_
_geom_bond_atom_site_label_1
_geom_bond_atom_site_label_2
_geom_bond_distance
O1 C8 1.324(4)
O1 C7 1.472(4)
O2 C8 1.195(4)
O3 C8 1.362(3)
O3 C9 1.404(3)
O4 N1 1.227(3)
O5 N1 1.225(3)
O6 C16 1.323(3)
O6 C15 1.467(3)
O7 C16 1.199(3)
O8 C16 1.355(3)
O8 C17 1.400(3)
O9 N2 1.219(4)
O10 N2 1.220(4)
N1 C12 1.468(4)
N2 C20 1.471(4)
C1 C2 1.391(4)
C1 C6 1.394(4)
C1 H1A 0.950
C2 C3 1.392(4)
C2 C7 1.501(4)
C3 C4 1.384(4)
C3 H3A 0.950
C4 C5 1.381(4)
C4 H4A 0.950
C5 C6 1.390(4)
C5 H5A 0.950
C6 C15 1.494(4)
C7 H7A 0.990
C7 H7B 0.990
C9 C10 1.379(4)
C9 C14 1.385(4)
C10 C11 1.385(4)
C10 H10A 0.950
C11 C12 1.377(4)
C11 H11A 0.950
C12 C13 1.382(4)
C13 C14 1.382(4)
C13 H13A 0.950
C14 H14A 0.950
C15 H15A 0.990
C15 H15B 0.990
C17 C18 1.380(4)
C17 C22 1.383(4)
C18 C19 1.386(4)
C18 H18A 0.950
C19 C20 1.379(4)
C19 H19A 0.950
C20 C21 1.378(4)
C21 C22 1.389(4)
C21 H21A 0.950
C22 H22A 0.950

loop_
_geom_hbond_atom_site_label_D
_geom_hbond_atom_site_label_H
_geom_hbond_atom_site_label_A
_geom_hbond_site_symmetry_A
_geom_hbond_distance_DH
_geom_hbond_distance_HA
_geom_hbond_distance_DA
_geom_hbond_angle_DHA
C10 H10A O10 2_667 0.95 2.55 3.134(4) 120
C15 H15B O9 2_667 0.99 2.58 3.504(4) 155
C21 H21A O7 2_667 0.95 2.50 3.264(3) 138

loop_
_cod_related_entry_id
_cod_related_entry_database
_cod_related_entry_code
1 ChemSpider 21118449
